data_1547723
loop_
_publ_author_name
'Akitoshi Shiotari'
'Takahiro Nakae'
'Kota Iwata'
'Shigeki Mori'
'Tetsuo Okujima'
'Hidemitsu Uno'
'Hiroshi Sakaguchi'
'Yoshiaki Sugimoto'

_publ_section_title
;
 Strain-induced skeletal rearrangement of a polycyclic aromatic
 hydrocarbon on a copper surface
;
_journal_name_full 'Nature Communications'
_journal_page_first 16089
_journal_paper_doi 10.1038/ncomms16089
_journal_volume 8
_journal_year 2017
_chemical_formula_moiety 'C30 H18'
_chemical_formula_sum 'C30 H18'
_chemical_formula_weight 378.44
_space_group_crystal_system monoclinic
_space_group_IT_number 15
_space_group_name_Hall '-C 2yc'
_space_group_name_H-M_alt 'C 1 2/c 1'
_symmetry_space_group_name_Hall '-C 2yc'
_symmetry_space_group_name_H-M 'C 1 2/c 1'
_atom_sites_solution_hydrogens difmap
_atom_sites_solution_primary direct
_atom_sites_solution_secondary difmap
_cell_angle_alpha 90
_cell_angle_beta 101.488(7)
_cell_angle_gamma 90
_cell_formula_units_Z 8
_cell_length_a 38.0759(15)
_cell_length_b 12.6702(5)
_cell_length_c 7.9552(3)
_cell_measurement_reflns_used 12020
_cell_measurement_temperature 100(2)
_cell_measurement_theta_max 68.14
_cell_measurement_theta_min 3.69
_cell_volume 3760.9(3)
_computing_cell_refinement 'RAPID AUTO'
_computing_data_collection 'RAPID AUTO (Rigaku, ????)'
_computing_data_reduction 'RAPID AUTO'
_computing_molecular_graphics 'CrystalStructure 4.0'
_computing_publication_material 'CrystalStructure 4.0 (Rigaku, 2010)'
_computing_structure_refinement 'SHELXL-2013 (Sheldrick, 2013)'
_computing_structure_solution 'SIR2004 (Burla, et al., 2005)'
_diffrn_ambient_temperature 100(2)
_diffrn_detector_area_resol_mean 10.000
_diffrn_measured_fraction_theta_full 0.999
_diffrn_measured_fraction_theta_max 0.999
_diffrn_measurement_device_type 'Rigaku R-AXIS RAPID'
_diffrn_measurement_method \w
_diffrn_radiation_type CuK\a
_diffrn_radiation_wavelength 1.54187
_diffrn_reflns_av_R_equivalents 0.0573
_diffrn_reflns_av_unetI/netI 0.0451
_diffrn_reflns_Laue_measured_fraction_full 0.999
_diffrn_reflns_Laue_measured_fraction_max 0.999
_diffrn_reflns_limit_h_max 45
_diffrn_reflns_limit_h_min -45
_diffrn_reflns_limit_k_max 15
_diffrn_reflns_limit_k_min -15
_diffrn_reflns_limit_l_max 9
_diffrn_reflns_limit_l_min -9
_diffrn_reflns_number 21350
_diffrn_reflns_point_group_measured_fraction_full 0.999
_diffrn_reflns_point_group_measured_fraction_max 0.999
_diffrn_reflns_theta_full 67.687
_diffrn_reflns_theta_max 68.185
_diffrn_reflns_theta_min 3.684
_diffrn_source 'Varimax 40 kV 30 mA Rotating anode'
_exptl_absorpt_coefficient_mu 0.576
_exptl_absorpt_correction_T_max 0.972
_exptl_absorpt_correction_T_min 0.737
_exptl_absorpt_correction_type multi-scan
_exptl_absorpt_process_details 'ABSCOR (Rigaku, 1995)'
_exptl_crystal_colour green
_exptl_crystal_density_diffrn 1.337
_exptl_crystal_density_method 'not measured'
_exptl_crystal_description platelet
_exptl_crystal_F_000 1584
_exptl_crystal_size_max 0.250
_exptl_crystal_size_mid 0.150
_exptl_crystal_size_min 0.050
_refine_diff_density_max 0.255
_refine_diff_density_min -0.155
_refine_diff_density_rms 0.059
_refine_ls_extinction_coef .
_refine_ls_extinction_method none
_refine_ls_goodness_of_fit_ref 1.031
_refine_ls_hydrogen_treatment refall
_refine_ls_matrix_type full
_refine_ls_number_parameters 343
_refine_ls_number_reflns 3443
_refine_ls_number_restraints 0
_refine_ls_restrained_S_all 1.031
_refine_ls_R_factor_all 0.0766
_refine_ls_R_factor_gt 0.0580
_refine_ls_shift/su_max 0.000
_refine_ls_shift/su_mean 0.000
_refine_ls_structure_factor_coef Fsqd
_refine_ls_weighting_details
;
 w=1/[\s^2^(Fo^2^)+(0.0800P)^2^]
 where P=(Fo^2^+2Fc^2^)/3
;
_refine_ls_weighting_scheme calc
_refine_ls_wR_factor_gt 0.1371
_refine_ls_wR_factor_ref 0.1475
_reflns_Friedel_coverage 0.000
_reflns_Friedel_fraction_full .
_reflns_Friedel_fraction_max .
_reflns_number_gt 2340
_reflns_number_total 3443
_reflns_threshold_expression 'I > 2\s(I)'
_cod_data_source_file ncomms16089-s2.cif
_cod_data_source_block 20140218
_cod_database_code 1547723
_shelx_space_group_comment
;
The symmetry employed for this shelxl refinement is uniquely defined
by the following loop, which should always be used as a source of
symmetry information in preference to the above space-group names.
They are only intended as comments.
;
_shelx_estimated_absorpt_t_min 0.869
_shelx_estimated_absorpt_t_max 0.972
_shelxl_version_number 2013-2

loop_
_space_group_symop_operation_xyz
'x, y, z'
'-x, y, -z+1/2'
'x+1/2, y+1/2, z'
'-x+1/2, y+1/2, -z+1/2'
'-x, -y, -z'
'x, -y, z-1/2'
'-x+1/2, -y+1/2, -z'
'x+1/2, -y+1/2, z-1/2'

loop_
_atom_site_label
_atom_site_type_symbol
_atom_site_fract_x
_atom_site_fract_y
_atom_site_fract_z
_atom_site_U_iso_or_equiv
_atom_site_adp_type
_atom_site_occupancy
_atom_site_site_symmetry_order
_atom_site_calc_flag
_atom_site_refinement_flags_posn
_atom_site_refinement_flags_adp
_atom_site_refinement_flags_occupancy
_atom_site_disorder_assembly
_atom_site_disorder_group
C1 C 0.53728(7) 0.39265(16) 0.1162(3) 0.0613(6) Uani 1 1 d . . . . .
C2 C 0.55770(6) 0.45822(17) 0.2271(3) 0.0614(6) Uani 1 1 d . . . . .
C3 C 0.59452(6) 0.43546(14) 0.2932(3) 0.0560(5) Uani 1 1 d . . . . .
C4 C 0.61615(7) 0.51057(16) 0.3990(3) 0.0604(6) Uani 1 1 d . . . . .
C5 C 0.65216(7) 0.49973(16) 0.4444(3) 0.0600(6) Uani 1 1 d . . . . .
C6 C 0.66843(5) 0.41251(14) 0.3788(3) 0.0544(5) Uani 1 1 d . . . . .
C7 C 0.70563(6) 0.39454(14) 0.3788(3) 0.0544(5) Uani 1 1 d . . . . .
C8 C 0.73347(6) 0.45644(18) 0.4573(3) 0.0622(6) Uani 1 1 d . . . . .
C9 C 0.77040(7) 0.44524(19) 0.4601(3) 0.0672(6) Uani 1 1 d . . . . .
C10 C 0.78711(7) 0.37065(19) 0.3803(3) 0.0676(6) Uani 1 1 d . . . . .
C11 C 0.77268(6) 0.28461(19) 0.2756(3) 0.0649(6) Uani 1 1 d . . . . .
C12 C 0.73755(6) 0.25372(17) 0.2275(3) 0.0594(6) Uani 1 1 d . . . . .
C13 C 0.70684(6) 0.29892(14) 0.2705(3) 0.0534(5) Uani 1 1 d . . . . .
C14 C 0.67193(5) 0.26448(15) 0.2167(3) 0.0520(5) Uani 1 1 d . . . . .
C15 C 0.64764(5) 0.33225(14) 0.2823(3) 0.0512(5) Uani 1 1 d . . . . .
C16 C 0.60932(5) 0.33857(14) 0.2472(3) 0.0521(5) Uani 1 1 d . . . . .
C17 C 0.58521(5) 0.25964(15) 0.1569(3) 0.0515(5) Uani 1 1 d . . . . .
C18 C 0.59248(5) 0.14864(14) 0.1540(2) 0.0501(5) Uani 1 1 d . . . . .
C19 C 0.62049(5) 0.08499(15) 0.2508(3) 0.0519(5) Uani 1 1 d . . . . .
C20 C 0.61337(5) -0.02048(14) 0.2163(3) 0.0495(5) Uani 1 1 d . . . . .
C21 C 0.63365(6) -0.10588(15) 0.2935(3) 0.0557(5) Uani 1 1 d . . . . .
C22 C 0.62827(6) -0.21188(16) 0.2646(3) 0.0593(6) Uani 1 1 d . . . . .
C23 C 0.60078(6) -0.26280(17) 0.1499(3) 0.0597(6) Uani 1 1 d . . . . .
C24 C 0.57162(6) -0.22199(17) 0.0432(3) 0.0605(6) Uani 1 1 d . . . . .
C25 C 0.56146(6) -0.11524(16) 0.0173(3) 0.0554(5) Uani 1 1 d . . . . .
C26 C 0.57891(5) -0.02700(14) 0.0891(3) 0.0515(5) Uani 1 1 d . . . . .
C27 C 0.56692(5) 0.07959(15) 0.0573(3) 0.0517(5) Uani 1 1 d . . . . .
C28 C 0.53410(6) 0.11713(17) -0.0380(3) 0.0596(6) Uani 1 1 d . . . . .
C29 C 0.52584(6) 0.22025(18) -0.0241(3) 0.0611(6) Uani 1 1 d . . . . .
C30 C 0.54963(6) 0.29113(16) 0.0800(3) 0.0570(5) Uani 1 1 d . . . . .
H1 H 0.5117(5) 0.4059(14) 0.064(2) 0.062(6) Uiso 1 1 d . . . . .
H2 H 0.5492(5) 0.5277(17) 0.263(2) 0.070(6) Uiso 1 1 d . . . . .
H3 H 0.6029(5) 0.5769(16) 0.433(3) 0.074(6) Uiso 1 1 d . . . . .
H4 H 0.6661(5) 0.5532(15) 0.518(3) 0.062(6) Uiso 1 1 d . . . . .
H5 H 0.7260(5) 0.5184(16) 0.527(3) 0.068(6) Uiso 1 1 d . . . . .
H6 H 0.7864(5) 0.4971(15) 0.528(3) 0.067(6) Uiso 1 1 d . . . . .
H7 H 0.8130(6) 0.3752(16) 0.402(3) 0.077(7) Uiso 1 1 d . . . . .
H8 H 0.7892(6) 0.2378(17) 0.232(3) 0.080(7) Uiso 1 1 d . . . . .
H9 H 0.7332(4) 0.1881(14) 0.148(2) 0.049(5) Uiso 1 1 d . . . . .
H10 H 0.6661(5) 0.2004(14) 0.143(2) 0.057(5) Uiso 1 1 d . . . . .
H11 H 0.6421(5) 0.1144(14) 0.339(2) 0.054(5) Uiso 1 1 d . . . . .
H12 H 0.6558(5) -0.0841(15) 0.385(3) 0.073(6) Uiso 1 1 d . . . . .
H13 H 0.6464(5) -0.2617(15) 0.336(3) 0.067(6) Uiso 1 1 d . . . . .
H14 H 0.6023(4) -0.3383(15) 0.143(2) 0.053(5) Uiso 1 1 d . . . . .
H15 H 0.5552(5) -0.2683(15) -0.029(2) 0.056(6) Uiso 1 1 d . . . . .
H16 H 0.5385(5) -0.0984(15) -0.064(3) 0.067(6) Uiso 1 1 d . . . . .
H17 H 0.5167(6) 0.0676(16) -0.108(3) 0.073(7) Uiso 1 1 d . . . . .
H18 H 0.5018(5) 0.2492(15) -0.078(3) 0.063(6) Uiso 1 1 d . . . . .

loop_
_atom_site_aniso_label
_atom_site_aniso_U_11
_atom_site_aniso_U_22
_atom_site_aniso_U_33
_atom_site_aniso_U_23
_atom_site_aniso_U_13
_atom_site_aniso_U_12
C1 0.0589(14) 0.0535(13) 0.0722(15) 0.0109(11) 0.0149(12) 0.0037(11)
C2 0.0674(15) 0.0492(12) 0.0704(15) 0.0062(11) 0.0207(12) 0.0060(11)
C3 0.0685(14) 0.0418(11) 0.0589(13) 0.0035(9) 0.0156(11) -0.0008(10)
C4 0.0792(17) 0.0442(11) 0.0597(14) 0.0023(10) 0.0184(12) 0.0034(11)
C5 0.0749(16) 0.0435(11) 0.0609(14) -0.0036(10) 0.0119(12) -0.0028(11)
C6 0.0628(13) 0.0443(11) 0.0540(12) 0.0020(9) 0.0067(10) -0.0037(9)
C7 0.0618(13) 0.0464(11) 0.0516(12) 0.0045(9) 0.0030(10) -0.0058(10)
C8 0.0713(16) 0.0536(12) 0.0580(14) 0.0018(10) 0.0038(12) -0.0085(11)
C9 0.0670(16) 0.0688(15) 0.0616(15) 0.0013(12) 0.0029(12) -0.0162(13)
C10 0.0570(15) 0.0796(16) 0.0629(15) 0.0133(13) 0.0039(12) -0.0089(13)
C11 0.0623(15) 0.0689(15) 0.0627(15) 0.0081(12) 0.0107(12) 0.0039(12)
C12 0.0618(14) 0.0559(13) 0.0601(14) 0.0069(11) 0.0108(11) -0.0020(11)
C13 0.0593(13) 0.0470(11) 0.0522(12) 0.0059(9) 0.0070(10) -0.0023(9)
C14 0.0591(13) 0.0427(11) 0.0524(12) 0.0026(9) 0.0066(10) -0.0028(9)
C15 0.0602(13) 0.0406(10) 0.0523(12) 0.0011(8) 0.0101(10) 0.0000(9)
C16 0.0601(13) 0.0426(10) 0.0530(12) 0.0042(9) 0.0098(10) 0.0002(9)
C17 0.0566(12) 0.0455(11) 0.0530(12) 0.0025(9) 0.0121(10) -0.0002(9)
C18 0.0514(12) 0.0477(11) 0.0505(12) 0.0013(9) 0.0086(9) -0.0016(9)
C19 0.0539(12) 0.0476(11) 0.0534(12) -0.0016(9) 0.0086(10) -0.0060(9)
C20 0.0530(12) 0.0454(11) 0.0517(12) 0.0000(9) 0.0145(10) -0.0014(9)
C21 0.0584(13) 0.0504(12) 0.0590(13) 0.0025(10) 0.0136(11) -0.0009(10)
C22 0.0661(14) 0.0498(12) 0.0615(14) 0.0046(10) 0.0115(11) 0.0016(10)
C23 0.0765(16) 0.0448(12) 0.0601(14) -0.0024(10) 0.0191(12) 0.0000(11)
C24 0.0671(15) 0.0502(12) 0.0660(15) -0.0131(11) 0.0175(12) -0.0100(11)
C25 0.0543(13) 0.0548(12) 0.0582(13) -0.0054(10) 0.0136(11) -0.0044(10)
C26 0.0546(12) 0.0468(11) 0.0552(12) -0.0040(9) 0.0161(10) -0.0048(9)
C27 0.0509(12) 0.0504(11) 0.0539(12) -0.0016(9) 0.0106(10) -0.0038(9)
C28 0.0548(13) 0.0588(13) 0.0630(14) -0.0005(11) 0.0065(11) -0.0030(11)
C29 0.0516(13) 0.0624(13) 0.0670(15) 0.0081(11) 0.0064(11) 0.0006(11)
C30 0.0573(13) 0.0529(12) 0.0610(13) 0.0065(10) 0.0121(11) 0.0007(10)

loop_
_atom_type_symbol
_atom_type_description
_atom_type_scat_dispersion_real
_atom_type_scat_dispersion_imag
_atom_type_scat_source
C C 0.0181 0.0091 'International Tables Vol C Tables 4.2.6.8 and 6.1.1.4'
H H 0.0000 0.0000 'International Tables Vol C Tables 4.2.6.8 and 6.1.1.4'

loop_
_geom_angle_atom_site_label_1
_geom_angle_atom_site_label_2
_geom_angle_atom_site_label_3
_geom_angle
_geom_angle_site_symmetry_1
_geom_angle_site_symmetry_3
C2 C1 C30 121.5(2) . .
C2 C1 H1 124.2(11) . .
C30 C1 H1 113.8(11) . .
C1 C2 C3 121.1(2) . .
C1 C2 H2 123.7(11) . .
C3 C2 H2 115.1(11) . .
C4 C3 C2 119.66(19) . .
C4 C3 C16 121.1(2) . .
C2 C3 C16 119.23(19) . .
C5 C4 C3 121.8(2) . .
C5 C4 H3 121.9(11) . .
C3 C4 H3 116.1(11) . .
C4 C5 C6 118.4(2) . .
C4 C5 H4 119.3(11) . .
C6 C5 H4 122.3(11) . .
C5 C6 C15 121.42(19) . .
C5 C6 C7 128.92(18) . .
C15 C6 C7 109.32(17) . .
C8 C7 C6 125.8(2) . .
C8 C7 C13 128.3(2) . .
C6 C7 C13 105.84(16) . .
C7 C8 C9 129.1(2) . .
C7 C8 H5 114.3(11) . .
C9 C8 H5 116.6(11) . .
C10 C9 C8 128.2(2) . .
C10 C9 H6 115.1(12) . .
C8 C9 H6 116.7(12) . .
C9 C10 C11 130.2(2) . .
C9 C10 H7 115.5(13) . .
C11 C10 H7 114.3(13) . .
C12 C11 C10 128.8(2) . .
C12 C11 H8 112.8(13) . .
C10 C11 H8 118.4(13) . .
C11 C12 C13 128.9(2) . .
C11 C12 H9 115.1(9) . .
C13 C12 H9 115.9(9) . .
C14 C13 C12 126.3(2) . .
C14 C13 C7 107.25(18) . .
C12 C13 C7 126.48(19) . .
C13 C14 C15 110.36(18) . .
C13 C14 H10 121.7(10) . .
C15 C14 H10 127.9(10) . .
C6 C15 C16 120.21(17) . .
C6 C15 C14 107.20(18) . .
C16 C15 C14 131.91(18) . .
C3 C16 C15 115.87(17) . .
C3 C16 C17 118.51(18) . .
C15 C16 C17 125.39(17) . .
C30 C17 C18 115.90(17) . .
C30 C17 C16 118.25(17) . .
C18 C17 C16 125.44(17) . .
C27 C18 C19 107.55(17) . .
C27 C18 C17 120.03(17) . .
C19 C18 C17 131.95(17) . .
C20 C19 C18 110.03(17) . .
C20 C19 H11 125.4(10) . .
C18 C19 H11 124.4(10) . .
C19 C20 C21 126.35(19) . .
C19 C20 C26 107.45(16) . .
C21 C20 C26 126.11(18) . .
C22 C21 C20 129.3(2) . .
C22 C21 H12 116.9(11) . .
C20 C21 H12 113.8(11) . .
C21 C22 C23 128.9(2) . .
C21 C22 H13 116.8(11) . .
C23 C22 H13 114.3(11) . .
C24 C23 C22 130.0(2) . .
C24 C23 H14 113.2(10) . .
C22 C23 H14 116.8(10) . .
C23 C24 C25 128.5(2) . .
C23 C24 H15 119.7(11) . .
C25 C24 H15 111.8(11) . .
C26 C25 C24 128.9(2) . .
C26 C25 H16 112.7(11) . .
C24 C25 H16 118.5(11) . .
C25 C26 C27 125.92(19) . .
C25 C26 C20 128.16(19) . .
C27 C26 C20 105.91(16) . .
C28 C27 C18 121.57(18) . .
C28 C27 C26 129.11(18) . .
C18 C27 C26 109.04(17) . .
C29 C28 C27 118.5(2) . .
C29 C28 H17 120.9(12) . .
C27 C28 H17 120.5(12) . .
C28 C29 C30 121.8(2) . .
C28 C29 H18 121.8(11) . .
C30 C29 H18 116.2(11) . .
C1 C30 C29 119.6(2) . .
C1 C30 C17 119.40(19) . .
C29 C30 C17 120.94(19) . .

loop_
_geom_bond_atom_site_label_1
_geom_bond_atom_site_label_2
_geom_bond_distance
_geom_bond_site_symmetry_2
C1 C2 1.341(3) .
C1 C30 1.419(3) .
C1 H1 0.993(19) .
C2 C3 1.426(3) .
C2 H2 1.00(2) .
C3 C4 1.420(3) .
C3 C16 1.429(3) .
C4 C5 1.353(3) .
C4 H3 1.04(2) .
C5 C6 1.416(3) .
C5 H4 0.98(2) .
C6 C15 1.417(2) .
C6 C7 1.435(3) .
C7 C8 1.366(3) .
C7 C13 1.492(3) .
C8 C9 1.409(3) .
C8 H5 1.03(2) .
C9 C10 1.364(3) .
C9 H6 0.98(2) .
C10 C11 1.415(3) .
C10 H7 0.97(2) .
C11 C12 1.373(3) .
C11 H8 0.98(2) .
C12 C13 1.404(3) .
C12 H9 1.039(17) .
C13 C14 1.383(3) .
C14 C15 1.434(3) .
C14 H10 1.001(19) .
C15 C16 1.432(3) .
C16 C17 1.448(3) .
C17 C30 1.428(3) .
C17 C18 1.434(2) .
C18 C27 1.416(2) .
C18 C19 1.433(3) .
C19 C20 1.380(2) .
C19 H11 1.037(18) .
C20 C21 1.398(3) .
C20 C26 1.491(3) .
C21 C22 1.371(3) .
C21 H12 1.03(2) .
C22 C23 1.401(3) .
C22 H13 1.02(2) .
C23 C24 1.358(3) .
C23 H14 0.960(18) .
C24 C25 1.411(3) .
C24 H15 0.961(19) .
C25 C26 1.366(3) .
C25 H16 1.00(2) .
C26 C27 1.432(2) .
C27 C28 1.409(3) .
C28 C29 1.353(3) .
C28 H17 1.00(2) .
C29 C30 1.419(3) .
C29 H18 1.000(19) .

loop_
_geom_torsion_atom_site_label_1
_geom_torsion_atom_site_label_2
_geom_torsion_atom_site_label_3
_geom_torsion_atom_site_label_4
_geom_torsion
_geom_torsion_site_symmetry_1
_geom_torsion_site_symmetry_2
_geom_torsion_site_symmetry_3
_geom_torsion_site_symmetry_4
C30 C1 C2 C3 9.7(3) . . . .
C1 C2 C3 C4 174.8(2) . . . .
C1 C2 C3 C16 -3.2(3) . . . .
C2 C3 C4 C5 -170.2(2) . . . .
C16 C3 C4 C5 7.7(3) . . . .
C3 C4 C5 C6 2.1(3) . . . .
C4 C5 C6 C15 -6.3(3) . . . .
C4 C5 C6 C7 166.4(2) . . . .
C5 C6 C7 C8 6.0(3) . . . .
C15 C6 C7 C8 179.34(19) . . . .
C5 C6 C7 C13 -171.6(2) . . . .
C15 C6 C7 C13 1.7(2) . . . .
C6 C7 C8 C9 -178.6(2) . . . .
C13 C7 C8 C9 -1.5(4) . . . .
C7 C8 C9 C10 1.9(4) . . . .
C8 C9 C10 C11 -0.6(4) . . . .
C9 C10 C11 C12 -0.3(4) . . . .
C10 C11 C12 C13 -0.5(4) . . . .
C11 C12 C13 C14 179.5(2) . . . .
C11 C12 C13 C7 1.2(3) . . . .
C8 C7 C13 C14 -178.79(19) . . . .
C6 C7 C13 C14 -1.3(2) . . . .
C8 C7 C13 C12 -0.2(3) . . . .
C6 C7 C13 C12 177.27(19) . . . .
C12 C13 C14 C15 -178.20(18) . . . .
C7 C13 C14 C15 0.3(2) . . . .
C5 C6 C15 C16 0.7(3) . . . .
C7 C6 C15 C16 -173.21(16) . . . .
C5 C6 C15 C14 172.38(18) . . . .
C7 C6 C15 C14 -1.6(2) . . . .
C13 C14 C15 C6 0.7(2) . . . .
C13 C14 C15 C16 171.02(19) . . . .
C4 C3 C16 C15 -12.7(3) . . . .
C2 C3 C16 C15 165.23(18) . . . .
C4 C3 C16 C17 172.52(17) . . . .
C2 C3 C16 C17 -9.5(3) . . . .
C6 C15 C16 C3 8.5(3) . . . .
C14 C15 C16 C3 -160.7(2) . . . .
C6 C15 C16 C17 -177.13(18) . . . .
C14 C15 C16 C17 13.6(3) . . . .
C3 C16 C17 C30 15.7(3) . . . .
C15 C16 C17 C30 -158.47(19) . . . .
C3 C16 C17 C18 -156.60(19) . . . .
C15 C16 C17 C18 29.2(3) . . . .
C30 C17 C18 C27 9.0(3) . . . .
C16 C17 C18 C27 -178.53(18) . . . .
C30 C17 C18 C19 -162.1(2) . . . .
C16 C17 C18 C19 10.4(3) . . . .
C27 C18 C19 C20 0.5(2) . . . .
C17 C18 C19 C20 172.4(2) . . . .
C18 C19 C20 C21 -176.38(19) . . . .
C18 C19 C20 C26 0.4(2) . . . .
C19 C20 C21 C22 -179.5(2) . . . .
C26 C20 C21 C22 4.3(3) . . . .
C20 C21 C22 C23 -0.3(4) . . . .
C21 C22 C23 C24 -3.2(4) . . . .
C22 C23 C24 C25 1.2(4) . . . .
C23 C24 C25 C26 2.1(4) . . . .
C24 C25 C26 C27 -179.8(2) . . . .
C24 C25 C26 C20 -0.8(3) . . . .
C19 C20 C26 C25 179.78(19) . . . .
C21 C20 C26 C25 -3.5(3) . . . .
C19 C20 C26 C27 -1.1(2) . . . .
C21 C20 C26 C27 175.64(18) . . . .
C19 C18 C27 C28 173.16(19) . . . .
C17 C18 C27 C28 0.1(3) . . . .
C19 C18 C27 C26 -1.3(2) . . . .
C17 C18 C27 C26 -174.32(17) . . . .
C25 C26 C27 C28 6.7(3) . . . .
C20 C26 C27 C28 -172.4(2) . . . .
C25 C26 C27 C18 -179.41(19) . . . .
C20 C26 C27 C18 1.5(2) . . . .
C18 C27 C28 C29 -5.6(3) . . . .
C26 C27 C28 C29 167.6(2) . . . .
C27 C28 C29 C30 1.5(3) . . . .
C2 C1 C30 C29 173.5(2) . . . .
C2 C1 C30 C17 -3.0(3) . . . .
C28 C29 C30 C1 -168.2(2) . . . .
C28 C29 C30 C17 8.2(3) . . . .
C18 C17 C30 C1 163.29(18) . . . .
C16 C17 C30 C1 -9.8(3) . . . .
C18 C17 C30 C29 -13.1(3) . . . .
C16 C17 C30 C29 173.83(18) . . . .
